data_4071953
loop_
_publ_author_name
'Wu, Jincai'
'Chen, Yi-Zhen'
'Hung, Wen-Chou'
'Lin, Chu-Chieh'

_publ_section_title
;
 Preparation, Characterization, and Catalytic Studies of Magnesium
 Phenoxides: Highly Active Initiators for Ring-Opening Polymerization
 ofl-Lactide
;
_journal_issue 19
_journal_name_full Organometallics
_journal_page_first 4970
_journal_paper_doi 10.1021/om800482j
_journal_volume 27
_journal_year 2008
_chemical_formula_sum 'C51 H63 F Mg O7 S'
_chemical_formula_weight 863.38
_chemical_name_systematic
; 
 ? 
;
_space_group_IT_number 14
_symmetry_cell_setting monoclinic
_symmetry_space_group_name_Hall '-P 2yn'
_symmetry_space_group_name_H-M 'P 1 21/n 1'
_atom_sites_solution_hydrogens geom
_atom_sites_solution_primary direct
_atom_sites_solution_secondary difmap
_audit_creation_method SHELXL-97
_cell_angle_alpha 90.00
_cell_angle_beta 100.390(2)
_cell_angle_gamma 90.00
_cell_formula_units_Z 4
_cell_length_a 14.8665(12)
_cell_length_b 22.4247(17)
_cell_length_c 15.9899(13)
_cell_measurement_reflns_used 4574
_cell_measurement_temperature 293(2)
_cell_measurement_theta_max 25.421
_cell_measurement_theta_min 2.258
_cell_volume 5243.3(7)
_computing_cell_refinement 'Bruker SMART'
_computing_data_collection 'Bruker SMART'
_computing_data_reduction 'Bruker SHELXTL'
_computing_molecular_graphics 'Bruker SHELXTL'
_computing_publication_material 'Bruker SHELXTL'
_computing_structure_refinement 'SHELXL-97 (Sheldrick, 1997)'
_computing_structure_solution 'SHELXS-97 (Sheldrick, 1990)'
_diffrn_ambient_temperature 293(2)
_diffrn_measured_fraction_theta_full 0.997
_diffrn_measured_fraction_theta_max 0.997
_diffrn_measurement_device_type 'CCD area detector'
_diffrn_measurement_method 'phi and omega scans'
_diffrn_radiation_monochromator graphite
_diffrn_radiation_source 'fine-focus sealed tube'
_diffrn_radiation_type MoK\a
_diffrn_radiation_wavelength 0.71073
_diffrn_reflns_av_R_equivalents 0.0331
_diffrn_reflns_av_sigmaI/netI 0.0336
_diffrn_reflns_limit_h_max 17
_diffrn_reflns_limit_h_min -18
_diffrn_reflns_limit_k_max 20
_diffrn_reflns_limit_k_min -27
_diffrn_reflns_limit_l_max 12
_diffrn_reflns_limit_l_min -19
_diffrn_reflns_number 28201
_diffrn_reflns_theta_full 26.03
_diffrn_reflns_theta_max 26.03
_diffrn_reflns_theta_min 1.58
_exptl_absorpt_coefficient_mu 0.122
_exptl_absorpt_correction_T_max 1.000
_exptl_absorpt_correction_T_min 0.695
_exptl_absorpt_correction_type SADABS
_exptl_crystal_colour colorless
_exptl_crystal_density_diffrn 1.094
_exptl_crystal_density_method 'not measured'
_exptl_crystal_description block
_exptl_crystal_F_000 1848
_exptl_crystal_size_max 0.34
_exptl_crystal_size_mid 0.26
_exptl_crystal_size_min 0.20
_refine_diff_density_max 0.460
_refine_diff_density_min -0.275
_refine_diff_density_rms 0.061
_refine_ls_extinction_method none
_refine_ls_goodness_of_fit_ref 1.286
_refine_ls_hydrogen_treatment mixed
_refine_ls_matrix_type full
_refine_ls_number_parameters 530
_refine_ls_number_reflns 10307
_refine_ls_number_restraints 0
_refine_ls_restrained_S_all 1.286
_refine_ls_R_factor_all 0.0931
_refine_ls_R_factor_gt 0.0612
_refine_ls_shift/su_max 0.011
_refine_ls_shift/su_mean 0.000
_refine_ls_structure_factor_coef Fsqd
_refine_ls_weighting_details 'calc w=1/[\s^2^(Fo^2^)+(0.0900P)^2^+0.0000P] where P=(Fo^2^+2Fc^2^)/3'
_refine_ls_weighting_scheme calc
_refine_ls_wR_factor_gt 0.1761
_refine_ls_wR_factor_ref 0.1925
_reflns_number_gt 6554
_reflns_number_total 10307
_reflns_threshold_expression >2sigma(I)
_cod_data_source_file om800482j_si_009.cif
_cod_data_source_block qyw1am
_cod_depositor_comments
;
The following automatic conversions were performed:

'_symmetry_cell_setting' value 'Monoclinic' changed to 'monoclinic'
according to /home/saulius/struct/CIF-dictionaries/cif_core.dic
dictionary named 'cif_core.dic' version 2.4.1 from 2010-06-29.

Automatic conversion script
Id: cif_fix_values 1715 2011-07-08 13:25:40Z adriana 
;
_cod_original_sg_symbol_H-M P2(1)/n
_cod_database_code 4071953

loop_
_symmetry_equiv_pos_as_xyz
'x, y, z'
'-x+1/2, y+1/2, -z+1/2'
'-x, -y, -z'
'x-1/2, -y-1/2, z-1/2'

loop_
_atom_site_label
_atom_site_type_symbol
_atom_site_fract_x
_atom_site_fract_y
_atom_site_fract_z
_atom_site_U_iso_or_equiv
_atom_site_adp_type
_atom_site_occupancy
_atom_site_symmetry_multiplicity
_atom_site_calc_flag
_atom_site_refinement_flags
Mg1 Mg 0.96383(5) 0.06007(3) 0.52282(5) 0.0497(2) Uani 1 1 d .
S1 S 0.82994(4) 0.15685(3) 0.37478(4) 0.0602(2) Uani 1 1 d .
F1 F 0.57192(19) 0.05744(14) 0.09388(14) 0.1595(10) Uani 1 1 d .
O1 O 0.91441(10) 0.07361(7) 0.62173(10) 0.0591(4) Uani 1 1 d .
O2 O 0.75926(10) 0.19261(7) 0.41777(10) 0.0594(4) Uani 1 1 d .
O3 O 0.86765(11) 0.10906(7) 0.42956(10) 0.0629(4) Uani 1 1 d .
O4 O 0.89261(12) 0.19556(8) 0.34517(13) 0.0852(6) Uani 1 1 d .
O5 O 1.08004(9) 0.01462(6) 0.53772(10) 0.0546(4) Uani 1 1 d .
O6 O 1.03777(11) 0.14144(7) 0.52692(12) 0.0729(5) Uani 1 1 d .
O7 O 0.4719(17) 0.3066(6) 0.5192(7) 0.554(10) Uani 1 1 d .
C1 C 0.85716(16) 0.07079(9) 0.67599(15) 0.0546(5) Uani 1 1 d .
C2 C 0.88017(18) 0.04264(11) 0.75660(15) 0.0658(6) Uani 1 1 d .
C3 C 0.8166(2) 0.04297(11) 0.81009(17) 0.0727(7) Uani 1 1 d .
H3B H 0.8322 0.0243 0.8626 0.087 Uiso 1 1 calc R
C4 C 0.7318(2) 0.06917(11) 0.79040(17) 0.0697(7) Uani 1 1 d .
C5 C 0.70986(18) 0.09581(10) 0.71165(17) 0.0650(6) Uani 1 1 d .
H5A H 0.6529 0.1138 0.6966 0.078 Uiso 1 1 calc R
C6 C 0.76925(15) 0.09687(10) 0.65403(15) 0.0553(5) Uani 1 1 d .
C7 C 0.74438(15) 0.12781(10) 0.56858(15) 0.0560(6) Uani 1 1 d .
H7A H 0.7723 0.1049 0.5277 0.067 Uiso 1 1 calc R
C8 C 0.78368(15) 0.19079(10) 0.57114(15) 0.0563(6) Uani 1 1 d .
C9 C 0.81138(18) 0.21979(11) 0.64764(17) 0.0677(7) Uani 1 1 d .
H9A H 0.8109 0.1989 0.6978 0.081 Uiso 1 1 calc R
C10 C 0.8400(2) 0.27898(12) 0.65272(18) 0.0762(7) Uani 1 1 d .
C11 C 0.8357(2) 0.30915(11) 0.57792(19) 0.0764(8) Uani 1 1 d .
H11A H 0.8532 0.3490 0.5810 0.092 Uiso 1 1 calc R
C12 C 0.80675(17) 0.28456(10) 0.49665(17) 0.0671(7) Uani 1 1 d .
C13 C 0.78711(15) 0.22368(10) 0.49693(15) 0.0575(6) Uani 1 1 d .
C14 C 0.75248(16) 0.12735(11) 0.29043(15) 0.0615(6) Uani 1 1 d .
C15 C 0.68765(17) 0.08683(13) 0.30620(17) 0.0719(7) Uani 1 1 d .
H15A H 0.6851 0.0759 0.3618 0.086 Uiso 1 1 calc R
C16 C 0.6270(2) 0.06268(14) 0.2400(2) 0.0874(9) Uani 1 1 d .
H16A H 0.5829 0.0354 0.2498 0.105 Uiso 1 1 calc R
C17 C 0.6331(3) 0.07966(19) 0.1599(2) 0.1028(11) Uani 1 1 d .
C18 C 0.6968(3) 0.11913(18) 0.1418(2) 0.1078(11) Uani 1 1 d .
H18A H 0.6991 0.1293 0.0859 0.129 Uiso 1 1 calc R
C19 C 0.7581(2) 0.14371(14) 0.20853(18) 0.0835(8) Uani 1 1 d .
H19A H 0.8022 0.1708 0.1982 0.100 Uiso 1 1 calc R
C20 C 0.9743(2) 0.01286(16) 0.78397(17) 0.0891(9) Uani 1 1 d .
C21 C 1.0493(2) 0.05863(19) 0.7850(2) 0.1182(13) Uani 1 1 d .
H21A H 1.0444 0.0761 0.7295 0.177 Uiso 1 1 calc R
H21B H 1.1078 0.0396 0.8004 0.177 Uiso 1 1 calc R
H21C H 1.0433 0.0892 0.8256 0.177 Uiso 1 1 calc R
C22 C 0.9854(3) -0.0142(2) 0.8750(2) 0.1450(17) Uani 1 1 d .
H22A H 1.0447 -0.0322 0.8899 0.218 Uiso 1 1 calc R
H22B H 0.9391 -0.0438 0.8763 0.218 Uiso 1 1 calc R
H22C H 0.9793 0.0168 0.9150 0.218 Uiso 1 1 calc R
C23 C 0.9845(3) -0.03895(15) 0.7232(2) 0.1033(11) Uani 1 1 d .
H23A H 0.9784 -0.0240 0.6661 0.155 Uiso 1 1 calc R
H23B H 0.9379 -0.0681 0.7258 0.155 Uiso 1 1 calc R
H23C H 1.0436 -0.0570 0.7397 0.155 Uiso 1 1 calc R
C24 C 0.6635(2) 0.07064(13) 0.85213(19) 0.0855(9) Uani 1 1 d .
C25 C 0.5691(3) 0.0517(2) 0.8080(3) 0.1420(17) Uani 1 1 d .
H25A H 0.5496 0.0766 0.7593 0.213 Uiso 1 1 calc R
H25B H 0.5269 0.0554 0.8466 0.213 Uiso 1 1 calc R
H25C H 0.5709 0.0109 0.7900 0.213 Uiso 1 1 calc R
C26 C 0.6587(3) 0.13297(14) 0.8867(2) 0.1094(11) Uani 1 1 d .
H26A H 0.6389 0.1601 0.8406 0.164 Uiso 1 1 calc R
H26B H 0.7182 0.1447 0.9162 0.164 Uiso 1 1 calc R
H26C H 0.6162 0.1338 0.9252 0.164 Uiso 1 1 calc R
C27 C 0.6932(4) 0.02986(19) 0.9287(3) 0.160(2) Uani 1 1 d .
H27A H 0.7534 0.0409 0.9570 0.240 Uiso 1 1 calc R
H27B H 0.6937 -0.0108 0.9098 0.240 Uiso 1 1 calc R
H27C H 0.6511 0.0338 0.9674 0.240 Uiso 1 1 calc R
C28 C 0.8726(3) 0.30780(15) 0.7403(2) 0.1072(12) Uani 1 1 d .
C29 C 0.9661(5) 0.2778(3) 0.7792(4) 0.244(4) Uani 1 1 d .
H29A H 0.9889 0.2949 0.8340 0.365 Uiso 1 1 calc R
H29B H 1.0094 0.2845 0.7423 0.365 Uiso 1 1 calc R
H29C H 0.9573 0.2358 0.7852 0.365 Uiso 1 1 calc R
C30 C 0.8938(4) 0.37204(19) 0.7361(3) 0.174(2) Uani 1 1 d .
H30A H 0.8390 0.3936 0.7136 0.261 Uiso 1 1 calc R
H30B H 0.9380 0.3778 0.6999 0.261 Uiso 1 1 calc R
H30C H 0.9182 0.3864 0.7922 0.261 Uiso 1 1 calc R
C31 C 0.8078(5) 0.2948(3) 0.7997(3) 0.222(4) Uani 1 1 d .
H31A H 0.7492 0.3122 0.7778 0.332 Uiso 1 1 calc R
H31B H 0.8313 0.3114 0.8546 0.332 Uiso 1 1 calc R
H31C H 0.8012 0.2524 0.8048 0.332 Uiso 1 1 calc R
C32 C 0.7974(2) 0.32702(12) 0.4189(2) 0.0869(9) Uani 1 1 d .
C33 C 0.7344(3) 0.30505(14) 0.3391(2) 0.1064(12) Uani 1 1 d .
H33A H 0.6746 0.2978 0.3516 0.160 Uiso 1 1 calc R
H33B H 0.7584 0.2688 0.3200 0.160 Uiso 1 1 calc R
H33C H 0.7305 0.3348 0.2953 0.160 Uiso 1 1 calc R
C34 C 0.8931(3) 0.3392(2) 0.3986(3) 0.1454(17) Uani 1 1 d .
H34A H 0.8878 0.3653 0.3504 0.218 Uiso 1 1 calc R
H34B H 0.9203 0.3022 0.3859 0.218 Uiso 1 1 calc R
H34C H 0.9307 0.3575 0.4468 0.218 Uiso 1 1 calc R
C35 C 0.7579(4) 0.38694(14) 0.4429(3) 0.151(2) Uani 1 1 d .
H35A H 0.6978 0.3807 0.4551 0.226 Uiso 1 1 calc R
H35B H 0.7546 0.4143 0.3963 0.226 Uiso 1 1 calc R
H35C H 0.7968 0.4031 0.4921 0.226 Uiso 1 1 calc R
C36 C 0.64086(16) 0.12979(12) 0.53459(19) 0.0746(7) Uani 1 1 d .
H36A H 0.6295 0.1498 0.4806 0.112 Uiso 1 1 calc R
H36B H 0.6110 0.1509 0.5741 0.112 Uiso 1 1 calc R
H36C H 0.6174 0.0899 0.5278 0.112 Uiso 1 1 calc R
C37 C 1.15926(15) 0.03015(11) 0.59562(16) 0.0620(6) Uani 1 1 d .
H37A H 1.1725 -0.0013 0.6377 0.074 Uiso 1 1 calc R
H37B H 1.1470 0.0662 0.6251 0.074 Uiso 1 1 calc R
C38 C 1.24291(15) 0.04025(11) 0.55658(19) 0.0664(7) Uani 1 1 d .
C39 C 1.3233(2) 0.06066(17) 0.6062(2) 0.1098(12) Uani 1 1 d .
H39A H 1.3251 0.0683 0.6636 0.132 Uiso 1 1 calc R
C40 C 1.4007(2) 0.0698(2) 0.5715(3) 0.1446(19) Uani 1 1 d .
H40A H 1.4537 0.0838 0.6058 0.174 Uiso 1 1 calc R
C41 C 1.4005(2) 0.05848(18) 0.4869(3) 0.1228(14) Uani 1 1 d .
H41A H 1.4530 0.0644 0.4639 0.147 Uiso 1 1 calc R
C42 C 1.3234(2) 0.03884(13) 0.4383(2) 0.0918(9) Uani 1 1 d .
H42A H 1.3220 0.0317 0.3808 0.110 Uiso 1 1 calc R
C43 C 1.24566(17) 0.02904(11) 0.4727(2) 0.0714(7) Uani 1 1 d .
H43A H 1.1935 0.0144 0.4378 0.086 Uiso 1 1 calc R
C44 C 1.0362(3) 0.18728(14) 0.5884(3) 0.1127(12) Uani 1 1 d .
H44A H 1.0452 0.1705 0.6452 0.135 Uiso 1 1 calc R
H44B H 0.9782 0.2082 0.5776 0.135 Uiso 1 1 calc R
C45 C 1.1107(5) 0.2277(3) 0.5799(5) 0.211(3) Uani 1 1 d .
H45A H 1.0883 0.2683 0.5732 0.253 Uiso 1 1 calc R
H45B H 1.1579 0.2258 0.6303 0.253 Uiso 1 1 calc R
C46 C 1.1473(5) 0.2099(3) 0.5066(5) 0.198(3) Uani 1 1 d .
H46A H 1.2113 0.1994 0.5233 0.238 Uiso 1 1 calc R
H46B H 1.1427 0.2426 0.4663 0.238 Uiso 1 1 calc R
C47 C 1.0960(2) 0.15915(13) 0.4678(2) 0.0923(10) Uani 1 1 d .
H47A H 1.1368 0.1269 0.4590 0.111 Uiso 1 1 calc R
H47B H 1.0595 0.1701 0.4133 0.111 Uiso 1 1 calc R
C48 C 0.4123(10) 0.2567(6) 0.6152(10) 0.317(6) Uiso 1 1 d .
C49 C 0.3947(7) 0.2979(5) 0.5730(9) 0.255(4) Uiso 1 1 d .
C50 C 0.5091(11) 0.2677(6) 0.6623(9) 0.343(6) Uiso 1 1 d .
C51 C 0.5480(8) 0.3027(5) 0.6025(10) 0.299(5) Uiso 1 1 d .

loop_
_atom_site_aniso_label
_atom_site_aniso_U_11
_atom_site_aniso_U_22
_atom_site_aniso_U_33
_atom_site_aniso_U_23
_atom_site_aniso_U_13
_atom_site_aniso_U_12
Mg1 0.0426(4) 0.0518(4) 0.0555(4) 0.0026(3) 0.0105(3) 0.0004(3)
S1 0.0554(3) 0.0642(4) 0.0610(4) 0.0125(3) 0.0105(3) 0.0029(3)
F1 0.149(2) 0.234(3) 0.0829(14) -0.0412(15) -0.0117(14) -0.0375(18)
O1 0.0546(9) 0.0704(10) 0.0542(9) 0.0036(7) 0.0152(8) 0.0024(7)
O2 0.0574(9) 0.0557(9) 0.0624(10) 0.0024(8) 0.0029(8) 0.0041(7)
O3 0.0607(9) 0.0665(10) 0.0609(10) 0.0119(8) 0.0096(8) 0.0113(7)
O4 0.0685(11) 0.0885(13) 0.0989(14) 0.0277(11) 0.0161(10) -0.0091(9)
O5 0.0402(8) 0.0564(9) 0.0651(10) -0.0029(7) 0.0038(7) 0.0005(6)
O6 0.0660(10) 0.0544(9) 0.0996(14) -0.0015(9) 0.0189(10) -0.0101(8)
O7 0.84(3) 0.564(19) 0.239(9) -0.035(11) 0.049(15) 0.032(18)
C1 0.0626(14) 0.0513(12) 0.0519(13) -0.0023(10) 0.0161(11) -0.0039(10)
C2 0.0804(17) 0.0661(15) 0.0519(14) 0.0000(12) 0.0151(13) 0.0010(12)
C3 0.099(2) 0.0683(16) 0.0551(14) 0.0029(12) 0.0243(14) -0.0014(15)
C4 0.093(2) 0.0566(14) 0.0689(17) -0.0088(12) 0.0394(15) -0.0080(13)
C5 0.0717(15) 0.0556(13) 0.0746(17) -0.0010(12) 0.0318(14) 0.0007(12)
C6 0.0586(13) 0.0507(12) 0.0600(14) -0.0012(11) 0.0197(11) -0.0034(10)
C7 0.0526(13) 0.0546(13) 0.0635(14) 0.0026(11) 0.0180(11) 0.0009(10)
C8 0.0508(12) 0.0519(12) 0.0664(15) 0.0008(11) 0.0109(11) 0.0049(10)
C9 0.0797(17) 0.0597(15) 0.0641(15) 0.0000(12) 0.0140(13) -0.0021(12)
C10 0.0891(19) 0.0638(16) 0.0740(18) -0.0060(14) 0.0104(15) -0.0076(14)
C11 0.0927(19) 0.0502(14) 0.0820(19) 0.0014(14) 0.0047(16) -0.0077(13)
C12 0.0679(15) 0.0511(14) 0.0780(17) 0.0059(12) 0.0017(13) 0.0013(11)
C13 0.0540(13) 0.0530(13) 0.0630(14) 0.0018(11) 0.0038(11) 0.0034(10)
C14 0.0626(14) 0.0667(15) 0.0546(14) 0.0085(12) 0.0090(11) 0.0128(12)
C15 0.0641(15) 0.0913(19) 0.0595(15) 0.0073(14) 0.0085(13) -0.0005(14)
C16 0.0763(19) 0.107(2) 0.076(2) -0.0096(17) 0.0063(16) -0.0087(16)
C17 0.101(3) 0.135(3) 0.066(2) -0.018(2) -0.0033(19) -0.001(2)
C18 0.135(3) 0.137(3) 0.0508(17) -0.0009(19) 0.0145(19) 0.003(3)
C19 0.095(2) 0.098(2) 0.0604(16) 0.0109(15) 0.0198(16) -0.0004(16)
C20 0.093(2) 0.117(2) 0.0563(16) 0.0170(16) 0.0087(15) 0.0253(19)
C21 0.072(2) 0.178(4) 0.096(3) -0.007(2) -0.0077(19) -0.002(2)
C22 0.154(4) 0.205(4) 0.075(2) 0.051(3) 0.017(2) 0.069(3)
C23 0.121(3) 0.100(2) 0.092(2) 0.0194(19) 0.029(2) 0.046(2)
C24 0.118(2) 0.0743(18) 0.0784(19) -0.0081(15) 0.0554(19) -0.0095(16)
C25 0.132(3) 0.181(4) 0.136(3) -0.051(3) 0.085(3) -0.063(3)
C26 0.147(3) 0.094(2) 0.102(2) -0.0200(19) 0.062(2) 0.005(2)
C27 0.245(6) 0.135(3) 0.137(3) 0.054(3) 0.134(4) 0.052(4)
C28 0.157(3) 0.080(2) 0.080(2) -0.0189(17) 0.012(2) -0.027(2)
C29 0.249(7) 0.258(7) 0.168(5) -0.100(5) -0.113(5) 0.085(6)
C30 0.276(7) 0.124(3) 0.120(3) -0.041(3) 0.028(4) -0.080(4)
C31 0.320(9) 0.252(7) 0.118(4) -0.096(4) 0.108(5) -0.154(6)
C32 0.104(2) 0.0602(16) 0.088(2) 0.0199(15) -0.0062(18) -0.0049(15)
C33 0.140(3) 0.0768(19) 0.088(2) 0.0248(17) -0.018(2) 0.0049(19)
C34 0.139(3) 0.142(3) 0.150(4) 0.068(3) 0.013(3) -0.047(3)
C35 0.240(5) 0.066(2) 0.119(3) 0.004(2) -0.041(3) 0.036(3)
C36 0.0547(14) 0.0812(18) 0.0883(19) 0.0066(15) 0.0142(13) -0.0020(12)
C37 0.0492(13) 0.0654(15) 0.0673(15) -0.0037(12) -0.0008(11) 0.0017(11)
C38 0.0441(13) 0.0626(14) 0.0873(19) 0.0132(14) -0.0021(12) -0.0048(10)
C39 0.074(2) 0.150(3) 0.094(2) 0.028(2) -0.0143(18) -0.042(2)
C40 0.059(2) 0.226(5) 0.138(4) 0.059(4) -0.015(2) -0.061(2)
C41 0.064(2) 0.143(3) 0.163(4) 0.043(3) 0.026(2) -0.023(2)
C42 0.074(2) 0.0826(19) 0.126(3) 0.0034(19) 0.0369(19) -0.0115(15)
C43 0.0549(14) 0.0631(15) 0.097(2) -0.0057(14) 0.0161(14) -0.0074(11)
C44 0.113(3) 0.077(2) 0.146(3) -0.027(2) 0.016(2) -0.0237(19)
C45 0.236(7) 0.180(5) 0.225(7) -0.070(5) 0.064(6) -0.138(5)
C46 0.197(6) 0.168(5) 0.245(7) -0.011(5) 0.081(5) -0.113(4)
C47 0.0691(17) 0.0810(19) 0.132(3) 0.0320(19) 0.0319(18) -0.0008(15)

loop_
_atom_type_symbol
_atom_type_description
_atom_type_scat_dispersion_real
_atom_type_scat_dispersion_imag
_atom_type_scat_source
C C 0.0033 0.0016 'International Tables Vol C Tables 4.2.6.8 and 6.1.1.4'
H H 0.0000 0.0000 'International Tables Vol C Tables 4.2.6.8 and 6.1.1.4'
O O 0.0106 0.0060 'International Tables Vol C Tables 4.2.6.8 and 6.1.1.4'
Mg Mg 0.0486 0.0363 'International Tables Vol C Tables 4.2.6.8 and 6.1.1.4'
S S 0.1246 0.1234 'International Tables Vol C Tables 4.2.6.8 and 6.1.1.4'
F F 0.0171 0.0103 'International Tables Vol C Tables 4.2.6.8 and 6.1.1.4'

loop_
_geom_angle_atom_site_label_1
_geom_angle_atom_site_label_2
_geom_angle_atom_site_label_3
_geom_angle
_geom_angle_site_symmetry_1
_geom_angle_site_symmetry_3
O1 Mg1 O5 116.42(7) . .
O1 Mg1 O5 113.68(7) . 3_756
O5 Mg1 O5 80.06(6) . 3_756
O1 Mg1 O6 96.52(8) . .
O5 Mg1 O6 90.17(7) . .
O5 Mg1 O6 149.57(8) 3_756 .
O1 Mg1 O3 100.77(7) . .
O5 Mg1 O3 142.65(7) . .
O5 Mg1 O3 88.52(6) 3_756 .
O6 Mg1 O3 81.93(7) . .
O1 Mg1 Mg1 123.56(6) . 3_756
O5 Mg1 Mg1 40.06(4) . 3_756
O5 Mg1 Mg1 40.00(4) 3_756 3_756
O6 Mg1 Mg1 124.42(6) . 3_756
O3 Mg1 Mg1 120.13(6) . 3_756
O4 S1 O3 117.03(10) . .
O4 S1 O2 111.39(11) . .
O3 S1 O2 109.41(9) . .
O4 S1 C14 110.95(12) . .
O3 S1 C14 108.74(11) . .
O2 S1 C14 97.56(10) . .
C1 O1 Mg1 159.65(15) . .
C13 O2 S1 121.45(13) . .
S1 O3 Mg1 159.35(11) . .
C37 O5 Mg1 124.10(13) . .
C37 O5 Mg1 133.91(14) . 3_756
Mg1 O5 Mg1 99.94(6) . 3_756
C44 O6 C47 109.8(2) . .
C44 O6 Mg1 124.62(18) . .
C47 O6 Mg1 125.59(17) . .
O1 C1 C6 119.5(2) . .
O1 C1 C2 122.6(2) . .
C6 C1 C2 117.9(2) . .
C3 C2 C1 118.6(2) . .
C3 C2 C20 120.9(2) . .
C1 C2 C20 120.5(2) . .
C4 C3 C2 124.1(2) . .
C3 C4 C5 116.8(2) . .
C3 C4 C24 123.1(3) . .
C5 C4 C24 120.1(3) . .
C4 C5 C6 122.7(2) . .
C5 C6 C1 119.9(2) . .
C5 C6 C7 121.7(2) . .
C1 C6 C7 118.41(19) . .
C6 C7 C8 111.66(19) . .
C6 C7 C36 113.41(19) . .
C8 C7 C36 109.68(19) . .
C9 C8 C13 116.8(2) . .
C9 C8 C7 120.7(2) . .
C13 C8 C7 122.3(2) . .
C8 C9 C10 122.7(2) . .
C11 C10 C9 117.1(2) . .
C11 C10 C28 123.1(3) . .
C9 C10 C28 119.8(3) . .
C10 C11 C12 125.0(2) . .
C13 C12 C11 114.2(2) . .
C13 C12 C32 127.9(2) . .
C11 C12 C32 117.9(2) . .
C12 C13 C8 123.7(2) . .
C12 C13 O2 119.9(2) . .
C8 C13 O2 116.10(19) . .
C19 C14 C15 120.9(3) . .
C19 C14 S1 119.4(2) . .
C15 C14 S1 119.68(19) . .
C16 C15 C14 120.1(3) . .
C17 C16 C15 118.2(3) . .
C16 C17 F1 118.8(4) . .
C16 C17 C18 123.3(3) . .
F1 C17 C18 117.9(3) . .
C17 C18 C19 118.7(3) . .
C14 C19 C18 118.8(3) . .
C21 C20 C23 111.3(3) . .
C21 C20 C2 109.8(3) . .
C23 C20 C2 109.6(3) . .
C21 C20 C22 107.5(3) . .
C23 C20 C22 106.9(3) . .
C2 C20 C22 111.8(3) . .
C26 C24 C25 109.3(3) . .
C26 C24 C27 106.7(3) . .
C25 C24 C27 108.4(3) . .
C26 C24 C4 109.5(2) . .
C25 C24 C4 111.0(3) . .
C27 C24 C4 111.8(3) . .
C30 C28 C31 112.7(4) . .
C30 C28 C10 113.8(3) . .
C31 C28 C10 111.2(3) . .
C30 C28 C29 104.7(4) . .
C31 C28 C29 106.9(5) . .
C10 C28 C29 107.0(3) . .
C33 C32 C34 109.4(3) . .
C33 C32 C35 106.6(3) . .
C34 C32 C35 107.8(3) . .
C33 C32 C12 115.2(2) . .
C34 C32 C12 109.0(3) . .
C35 C32 C12 108.5(3) . .
O5 C37 C38 114.9(2) . .
C43 C38 C39 116.4(3) . .
C43 C38 C37 123.4(2) . .
C39 C38 C37 120.2(3) . .
C40 C39 C38 120.9(4) . .
C41 C40 C39 121.0(3) . .
C42 C41 C40 118.7(3) . .
C41 C42 C43 120.7(4) . .
C38 C43 C42 122.2(3) . .
O6 C44 C45 106.1(4) . .
C46 C45 C44 108.1(4) . .
C45 C46 C47 108.7(4) . .
C46 C47 O6 105.4(4) . .
C50 C51 O7 106.1(12) . .

loop_
_geom_bond_atom_site_label_1
_geom_bond_atom_site_label_2
_geom_bond_distance
_geom_bond_site_symmetry_2
Mg1 O1 1.8848(17) .
Mg1 O5 1.9829(15) .
Mg1 O5 1.9851(16) 3_756
Mg1 O6 2.1250(17) .
Mg1 O3 2.1693(17) .
Mg1 Mg1 3.0383(14) 3_756
S1 O4 1.4160(18) .
S1 O3 1.4326(16) .
S1 O2 1.5750(16) .
S1 C14 1.739(3) .
F1 C17 1.357(4) .
O1 C1 1.322(3) .
O2 C13 1.439(3) .
O5 C37 1.404(2) .
O5 Mg1 1.9851(16) 3_756
O6 C44 1.425(4) .
O6 C47 1.448(3) .
O7 C51 1.586(16) .
C1 C6 1.417(3) .
C1 C2 1.420(3) .
C2 C3 1.384(4) .
C2 C20 1.542(4) .
C3 C4 1.375(4) .
C4 C5 1.379(4) .
C4 C24 1.539(4) .
C5 C6 1.386(3) .
C6 C7 1.517(3) .
C7 C8 1.526(3) .
C7 C36 1.538(3) .
C8 C9 1.381(3) .
C8 C13 1.406(3) .
C9 C10 1.392(4) .
C10 C11 1.365(4) .
C10 C28 1.539(4) .
C11 C12 1.406(4) .
C12 C13 1.396(3) .
C12 C32 1.552(4) .
C14 C19 1.377(3) .
C14 C15 1.380(3) .
C15 C16 1.372(4) .
C16 C17 1.355(5) .
C17 C18 1.365(5) .
C18 C19 1.386(4) .
C20 C21 1.513(5) .
C20 C23 1.540(4) .
C20 C22 1.559(4) .
C24 C26 1.509(4) .
C24 C25 1.514(5) .
C24 C27 1.528(5) .
C28 C30 1.479(5) .
C28 C31 1.499(6) .
C28 C29 1.569(7) .
C32 C33 1.522(4) .
C32 C34 1.538(5) .
C32 C35 1.542(5) .
C37 C38 1.506(3) .
C38 C43 1.372(4) .
C38 C39 1.388(4) .
C39 C40 1.379(5) .
C40 C41 1.376(6) .
C41 C42 1.339(5) .
C42 C43 1.384(4) .
C44 C45 1.456(6) .
C45 C46 1.434(7) .
C46 C47 1.447(6) .
C48 C49 1.146(14) .
C50 C51 1.436(15) .
